data_4308318
loop_
_publ_author_name
'Christoph Elschenbroich'
'J\"orn Plackmeyer'
'Mathias Nowotny'
'Klaus Harms'
'J\"urgen Pebler'
'Olaf Burghaus'

_publ_section_title
;
Di([5]trovacenyl)ethyne, Di([5]trovacenyl)butadiyne, and
Di-1,4-([5]trovacenylethynyl)benzene: Electrocommunication and
Magnetocommunication Mediated by C\\tbC, C\\tbCC\\tbC and C\\tbCC6H4C\\tbC
Spacers
;
_journal_name_full 'Inorganic Chemistry'
_journal_page_first 955
_journal_page_last 963
_journal_paper_doi 10.1021/ic040090z
_journal_volume 44
_journal_year 2005
_chemical_formula_sum 'C20.5 H17 V'
_chemical_formula_weight 314.28
_chemical_name_systematic
; 
 ? 
;
_space_group_IT_number 2
_symmetry_cell_setting triclinic
_symmetry_space_group_name_Hall '-P 1'
_symmetry_space_group_name_H-M 'P -1'
_atom_sites_solution_hydrogens difmap
_atom_sites_solution_primary direct
_atom_sites_solution_secondary difmap
_audit_creation_method SHELXL-97
_cell_angle_alpha 85.294(14)
_cell_angle_beta 84.222(14)
_cell_angle_gamma 78.708(13)
_cell_formula_units_Z 2
_cell_length_a 7.6621(8)
_cell_length_b 8.0997(9)
_cell_length_c 12.5997(16)
_cell_measurement_temperature 193(2)
_cell_volume 761.36(16)
_computing_cell_refinement 'Stoe Cell'
_computing_data_collection 'Stoe Expose'
_computing_data_reduction 'Stoe Integrate'
_computing_molecular_graphics 'Siemens SHELXTL'
_computing_publication_material 'Siemens SHELXTL'
_computing_structure_refinement 'SHELXL-97 (Sheldrick, 1997)'
_computing_structure_solution 'SHELXS-97 (Sheldrick, 1990)'
_diffrn_ambient_temperature 193(2)
_diffrn_measured_fraction_theta_full 0.776
_diffrn_measured_fraction_theta_max 0.776
_diffrn_measurement_device_type 'Stoe IPDS'
_diffrn_radiation_monochromator graphite
_diffrn_radiation_source 'fine-focus sealed tube'
_diffrn_radiation_type MoK\a
_diffrn_radiation_wavelength 0.71073
_diffrn_reflns_av_R_equivalents 0.0680
_diffrn_reflns_av_sigmaI/netI 0.0556
_diffrn_reflns_limit_h_max 9
_diffrn_reflns_limit_h_min -9
_diffrn_reflns_limit_k_max 9
_diffrn_reflns_limit_k_min -9
_diffrn_reflns_limit_l_max 15
_diffrn_reflns_limit_l_min -15
_diffrn_reflns_number 5830
_diffrn_reflns_theta_full 25.96
_diffrn_reflns_theta_max 25.96
_diffrn_reflns_theta_min 2.57
_exptl_absorpt_coefficient_mu 0.643
_exptl_absorpt_correction_T_max 0.8559
_exptl_absorpt_correction_T_min 0.7188
_exptl_absorpt_correction_type none
_exptl_crystal_colour dark
_exptl_crystal_density_diffrn 1.371
_exptl_crystal_density_method 'not measured'
_exptl_crystal_description Plate
_exptl_crystal_F_000 326
_exptl_crystal_size_max 0.55
_exptl_crystal_size_mid 0.40
_exptl_crystal_size_min 0.25
_refine_diff_density_max 0.324
_refine_diff_density_min -0.359
_refine_diff_density_rms 0.065
_refine_ls_extinction_method none
_refine_ls_goodness_of_fit_ref 1.085
_refine_ls_hydrogen_treatment refall
_refine_ls_matrix_type full
_refine_ls_number_parameters 260
_refine_ls_number_reflns 2313
_refine_ls_number_restraints 0
_refine_ls_restrained_S_all 1.085
_refine_ls_R_factor_all 0.0575
_refine_ls_R_factor_gt 0.0456
_refine_ls_shift/su_max 0.001
_refine_ls_shift/su_mean 0.000
_refine_ls_structure_factor_coef Fsqd
_refine_ls_weighting_details 'calc w=1/[\s^2^(Fo^2^)+(0.0905P)^2^+0.0000P] where P=(Fo^2^+2Fc^2^)/3'
_refine_ls_weighting_scheme calc
_refine_ls_wR_factor_gt 0.1315
_refine_ls_wR_factor_ref 0.1376
_reflns_number_gt 1882
_reflns_number_total 2313
_reflns_threshold_expression >2sigma(I)
_cod_data_source_file ic040090z_1.cif
_cod_data_source_block compound_8
_cod_depositor_comments
;
The following automatic conversions were performed:
'_symmetry_cell_setting' value 'Triclinic' changed to 'triclinic'
according to '/home/saulius/struct/CIF-dictionaries/cif_core.dic'
dictionary named 'cif_core.dic' version 2.4.1 from 2010-06-29.

Automatic conversion script
Id: cif_fix_enum 1527 2010-12-29 10:47:43Z saulius 
;
_cod_original_cell_volume 761.36(15)
_cod_original_formula_sum 'C20.50 H17 V'
_cod_database_code 4308318

loop_
_symmetry_equiv_pos_as_xyz
'x, y, z'
'-x, -y, -z'

loop_
_atom_site_label
_atom_site_type_symbol
_atom_site_fract_x
_atom_site_fract_y
_atom_site_fract_z
_atom_site_U_iso_or_equiv
_atom_site_adp_type
_atom_site_occupancy
_atom_site_symmetry_multiplicity
_atom_site_calc_flag
_atom_site_refinement_flags
_atom_site_disorder_assembly
_atom_site_disorder_group
V1 V 0.44056(6) 0.11373(6) 0.73616(4) 0.0271(2) Uani 1 1 d . . .
C1 C 0.4032(4) -0.1249(4) 0.8358(3) 0.0290(7) Uani 1 1 d . . .
C2 C 0.2887(4) 0.0153(4) 0.8842(3) 0.0323(8) Uani 1 1 d . . .
H2 H 0.309(5) 0.052(5) 0.945(4) 0.032(10) Uiso 1 1 d . . .
C3 C 0.1635(4) 0.0909(5) 0.8103(3) 0.0376(9) Uani 1 1 d . . .
H3 H 0.085(5) 0.198(5) 0.811(3) 0.037(10) Uiso 1 1 d . . .
C4 C 0.1987(5) -0.0005(5) 0.7180(3) 0.0397(9) Uani 1 1 d . . .
H4 H 0.145(6) 0.023(5) 0.671(4) 0.032(10) Uiso 1 1 d . . .
C5 C 0.3455(4) -0.1338(4) 0.7327(3) 0.0332(8) Uani 1 1 d . . .
H5 H 0.402(6) -0.211(5) 0.675(4) 0.041(10) Uiso 1 1 d . . .
C6 C 0.5534(4) -0.2300(4) 0.8806(3) 0.0301(7) Uani 1 1 d . . .
C7 C 0.6819(4) -0.3163(4) 0.9169(3) 0.0321(8) Uani 1 1 d . . .
C8 C 0.8435(4) -0.4089(4) 0.9590(3) 0.0300(7) Uani 1 1 d . . .
C9 C 0.9988(5) -0.3439(4) 0.9467(3) 0.0331(8) Uani 1 1 d . . .
H9 H 1.001(5) -0.242(5) 0.900(3) 0.034(9) Uiso 1 1 d . . .
C10 C 0.8453(4) -0.5676(4) 1.0130(3) 0.0331(8) Uani 1 1 d . . .
H10 H 0.741(6) -0.609(5) 1.026(3) 0.038(10) Uiso 1 1 d . . .
C11 C 0.5336(7) 0.1897(8) 0.5735(4) 0.0592(14) Uani 1 1 d . . .
H11 H 0.507(8) 0.177(8) 0.529(5) 0.068(19) Uiso 1 1 d . . .
C12 C 0.6712(6) 0.0710(6) 0.6199(4) 0.0504(11) Uani 1 1 d . . .
H12 H 0.699(7) -0.029(7) 0.584(5) 0.067(15) Uiso 1 1 d . . .
C13 C 0.7300(4) 0.0678(5) 0.7208(4) 0.0461(10) Uani 1 1 d . . .
H13 H 0.802(9) -0.026(9) 0.740(6) 0.09(2) Uiso 1 1 d . . .
C14 C 0.6684(5) 0.1781(6) 0.8021(4) 0.0488(11) Uani 1 1 d . . .
H14 H 0.709(6) 0.144(6) 0.857(4) 0.048(12) Uiso 1 1 d . . .
C15 C 0.5310(7) 0.3199(6) 0.8013(4) 0.0534(11) Uani 1 1 d . . .
H15 H 0.503(8) 0.363(7) 0.874(5) 0.073(15) Uiso 1 1 d . . .
C16 C 0.4213(6) 0.3865(5) 0.7204(5) 0.0553(12) Uani 1 1 d . . .
H16 H 0.320(10) 0.463(9) 0.750(6) 0.10(2) Uiso 1 1 d . . .
C17 C 0.4219(6) 0.3318(6) 0.6203(5) 0.0616(15) Uani 1 1 d . . .
H17 H 0.335(10) 0.368(9) 0.570(6) 0.09(2) Uiso 1 1 d . . .
C901 C 1.0310(9) -0.5302(9) 0.4346(7) 0.0381(17) Uani 0.50 1 d P . .
C902 C 0.9329(6) -0.6167(5) 0.5328(5) 0.0594(13) Uani 1 1 d . . .
C903 C 0.8941(13) -0.5453(15) 0.6162(10) 0.068(3) Uani 0.50 1 d P . .
C904 C 0.9332(9) -0.3928(8) 0.6503(7) 0.095(2) Uani 1 1 d . . .
C905 C 1.0318(13) -0.3094(11) 0.5493(8) 0.055(2) Uani 0.50 1 d P . .

loop_
_atom_site_aniso_label
_atom_site_aniso_U_11
_atom_site_aniso_U_22
_atom_site_aniso_U_33
_atom_site_aniso_U_23
_atom_site_aniso_U_13
_atom_site_aniso_U_12
V1 0.0226(3) 0.0267(3) 0.0324(3) 0.0025(2) -0.00521(19) -0.0060(2)
C1 0.0239(13) 0.0270(15) 0.0367(18) 0.0039(13) -0.0040(12) -0.0078(13)
C2 0.0283(14) 0.0346(17) 0.0321(18) 0.0038(14) 0.0023(13) -0.0062(15)
C3 0.0202(14) 0.0406(19) 0.049(2) 0.0049(15) -0.0022(13) -0.0024(14)
C4 0.0290(16) 0.046(2) 0.046(2) 0.0135(17) -0.0181(15) -0.0127(16)
C5 0.0308(15) 0.0331(17) 0.0390(19) -0.0005(14) -0.0063(13) -0.0132(15)
C6 0.0320(15) 0.0291(16) 0.0305(17) 0.0030(13) -0.0047(13) -0.0097(15)
C7 0.0327(15) 0.0302(16) 0.0326(17) 0.0009(13) -0.0052(13) -0.0041(15)
C8 0.0305(15) 0.0294(16) 0.0281(16) 0.0002(12) -0.0038(12) -0.0006(14)
C9 0.0344(16) 0.0276(16) 0.0363(18) 0.0069(13) -0.0073(13) -0.0046(15)
C10 0.0272(14) 0.0320(17) 0.0390(18) 0.0039(14) -0.0031(13) -0.0050(14)
C11 0.077(3) 0.087(4) 0.030(2) 0.006(2) -0.008(2) -0.057(3)
C12 0.048(2) 0.048(2) 0.058(3) -0.013(2) 0.0223(19) -0.024(2)
C13 0.0232(15) 0.040(2) 0.073(3) 0.0137(19) -0.0009(16) -0.0102(15)
C14 0.0412(19) 0.061(3) 0.053(3) 0.016(2) -0.0196(18) -0.030(2)
C15 0.062(2) 0.054(2) 0.053(3) -0.018(2) 0.014(2) -0.036(2)
C16 0.047(2) 0.0266(18) 0.090(4) 0.003(2) 0.001(2) -0.0072(18)
C17 0.048(2) 0.057(3) 0.081(4) 0.042(3) -0.027(2) -0.022(2)
C901 0.033(3) 0.030(4) 0.052(5) -0.001(3) -0.010(3) -0.006(3)
C902 0.042(2) 0.038(2) 0.100(4) 0.008(3) -0.018(2) -0.0111(19)
C903 0.048(5) 0.077(7) 0.069(7) 0.023(6) 0.003(5) -0.003(5)
C904 0.081(4) 0.062(4) 0.136(7) -0.014(4) -0.024(4) 0.008(3)
C905 0.065(5) 0.039(4) 0.059(6) 0.002(4) -0.006(4) -0.008(4)

loop_
_atom_type_symbol
_atom_type_description
_atom_type_scat_dispersion_real
_atom_type_scat_dispersion_imag
_atom_type_scat_source
C C 0.0033 0.0016 'International Tables Vol C Tables 4.2.6.8 and 6.1.1.4'
H H 0.0000 0.0000 'International Tables Vol C Tables 4.2.6.8 and 6.1.1.4'
V V 0.3005 0.5294 'International Tables Vol C Tables 4.2.6.8 and 6.1.1.4'

loop_
_geom_angle_atom_site_label_1
_geom_angle_atom_site_label_2
_geom_angle_atom_site_label_3
_geom_angle
_geom_angle_site_symmetry_1
_geom_angle_site_symmetry_3
_geom_angle_publ_flag
C13 V1 C12 37.34(19) . . ?
C13 V1 C14 37.57(19) . . ?
C12 V1 C14 70.8(2) . . ?
C13 V1 C15 70.80(18) . . ?
C12 V1 C15 92.48(18) . . ?
C14 V1 C15 37.50(19) . . ?
C13 V1 C16 92.55(17) . . ?
C12 V1 C16 92.83(19) . . ?
C14 V1 C16 70.72(19) . . ?
C15 V1 C16 37.3(2) . . ?
C13 V1 C11 70.93(19) . . ?
C12 V1 C11 38.0(2) . . ?
C14 V1 C11 92.4(2) . . ?
C15 V1 C11 92.0(2) . . ?
C16 V1 C11 70.5(2) . . ?
C13 V1 C17 92.68(16) . . ?
C12 V1 C17 71.8(2) . . ?
C14 V1 C17 91.96(19) . . ?
C15 V1 C17 69.7(2) . . ?
C16 V1 C17 36.6(2) . . ?
C11 V1 C17 38.1(2) . . ?
C13 V1 C4 144.18(16) . . ?
C12 V1 C4 120.05(18) . . ?
C14 V1 C4 161.81(16) . . ?
C15 V1 C4 144.46(16) . . ?
C16 V1 C4 120.24(16) . . ?
C11 V1 C4 104.81(19) . . ?
C17 V1 C4 105.16(17) . . ?
C13 V1 C3 156.96(15) . . ?
C12 V1 C3 156.16(18) . . ?
C14 V1 C3 131.90(17) . . ?
C15 V1 C3 110.50(16) . . ?
C16 V1 C3 101.59(16) . . ?
C11 V1 C3 130.93(18) . . ?
C17 V1 C3 109.53(16) . . ?
C4 V1 C3 36.12(15) . . ?
C13 V1 C1 98.18(13) . . ?
C12 V1 C1 112.26(15) . . ?
C14 V1 C1 102.11(15) . . ?
C15 V1 C1 122.44(17) . . ?
C16 V1 C1 150.46(18) . . ?
C11 V1 C1 139.02(18) . . ?
C17 V1 C1 165.92(17) . . ?
C4 V1 C1 60.91(13) . . ?
C3 V1 C1 61.04(12) . . ?
C13 V1 C5 109.51(14) . . ?
C12 V1 C5 99.72(16) . . ?
C14 V1 C5 132.29(15) . . ?
C15 V1 C5 158.86(17) . . ?
C16 V1 C5 156.45(16) . . ?
C11 V1 C5 108.24(19) . . ?
C17 V1 C5 130.56(19) . . ?
C4 V1 C5 36.34(13) . . ?
C3 V1 C5 60.62(14) . . ?
C1 V1 C5 36.65(13) . . ?
C13 V1 C2 120.70(15) . . ?
C12 V1 C2 147.70(15) . . ?
C14 V1 C2 102.09(17) . . ?
C15 V1 C2 100.05(17) . . ?
C16 V1 C2 115.04(17) . . ?
C11 V1 C2 165.45(18) . . ?
C17 V1 C2 140.51(16) . . ?
C4 V1 C2 60.66(15) . . ?
C3 V1 C2 36.50(13) . . ?
C1 V1 C2 36.75(11) . . ?
C5 V1 C2 60.95(14) . . ?
C5 C1 C6 126.5(3) . . ?
C5 C1 C2 107.4(3) . . ?
C6 C1 C2 126.0(3) . . ?
C5 C1 V1 71.7(2) . . ?
C6 C1 V1 119.4(2) . . ?
C2 C1 V1 71.71(18) . . ?
C3 C2 C1 107.7(3) . . ?
C3 C2 V1 71.7(2) . . ?
C1 C2 V1 71.54(19) . . ?
C3 C2 H2 129(2) . . ?
C1 C2 H2 123(2) . . ?
V1 C2 H2 115(3) . . ?
C4 C3 C2 108.3(3) . . ?
C4 C3 V1 71.9(2) . . ?
C2 C3 V1 71.85(18) . . ?
C4 C3 H3 121(3) . . ?
C2 C3 H3 129(3) . . ?
V1 C3 H3 111(3) . . ?
C3 C4 C5 108.6(3) . . ?
C3 C4 V1 72.0(2) . . ?
C5 C4 V1 71.9(2) . . ?
C3 C4 H4 122(3) . . ?
C5 C4 H4 129(3) . . ?
V1 C4 H4 121(4) . . ?
C4 C5 C1 108.0(3) . . ?
C4 C5 V1 71.8(2) . . ?
C1 C5 V1 71.7(2) . . ?
C4 C5 H5 123(2) . . ?
C1 C5 H5 128(2) . . ?
V1 C5 H5 118(3) . . ?
C7 C6 C1 178.6(3) . . ?
C6 C7 C8 175.5(4) . . ?
C9 C8 C10 118.9(3) . . ?
C9 C8 C7 120.9(3) . . ?
C10 C8 C7 120.2(3) . . ?
C8 C9 C10 121.2(3) . 2_747 ?
C8 C9 H9 118(2) . . ?
C10 C9 H9 120(2) 2_747 . ?
C9 C10 C8 119.9(3) 2_747 . ?
C9 C10 H10 120(2) 2_747 . ?
C8 C10 H10 120(2) . . ?
C12 C11 C17 128.0(5) . . ?
C12 C11 V1 70.6(3) . . ?
C17 C11 V1 71.2(3) . . ?
C12 C11 H11 120(5) . . ?
C17 C11 H11 111(5) . . ?
V1 C11 H11 129(7) . . ?
C13 C12 C11 128.0(4) . . ?
C13 C12 V1 71.2(2) . . ?
C11 C12 V1 71.4(2) . . ?
C13 C12 H12 118(3) . . ?
C11 C12 H12 112(3) . . ?
V1 C12 H12 120(4) . . ?
C12 C13 C14 129.1(4) . . ?
C12 C13 V1 71.5(2) . . ?
C14 C13 V1 71.5(2) . . ?
C12 C13 H13 115(4) . . ?
C14 C13 H13 115(4) . . ?
V1 C13 H13 127(5) . . ?
C13 C14 C15 128.2(4) . . ?
C13 C14 V1 70.9(2) . . ?
C15 C14 V1 71.3(2) . . ?
C13 C14 H14 112(3) . . ?
C15 C14 H14 119(3) . . ?
V1 C14 H14 128(4) . . ?
C16 C15 C14 129.1(4) . . ?
C16 C15 V1 71.5(3) . . ?
C14 C15 V1 71.2(2) . . ?
C16 C15 H15 120(3) . . ?
C14 C15 H15 110(3) . . ?
V1 C15 H15 129(4) . . ?
C17 C16 C15 129.1(4) . . ?
C17 C16 V1 72.1(3) . . ?
C15 C16 V1 71.2(2) . . ?
C17 C16 H16 120(4) . . ?
C15 C16 H16 109(4) . . ?
V1 C16 H16 123(5) . . ?
C16 C17 C11 128.5(4) . . ?
C16 C17 V1 71.3(3) . . ?
C11 C17 V1 70.7(3) . . ?
C16 C17 H17 128(4) . . ?
C11 C17 H17 103(4) . . ?
V1 C17 H17 128(5) . . ?
C903 C901 C904 75.9(10) 2_746 2_746 ?
C903 C901 C902 58.7(9) 2_746 2_746 ?
C904 C901 C902 134.6(9) 2_746 2_746 ?
C903 C901 C905 146.2(11) 2_746 2_746 ?
C904 C901 C905 70.7(7) 2_746 2_746 ?
C902 C901 C905 154.4(8) 2_746 2_746 ?
C903 C901 C902 165.4(11) 2_746 . ?
C904 C901 C902 117.9(7) 2_746 . ?
C902 C901 C902 107.4(6) 2_746 . ?
C905 C901 C902 47.2(5) 2_746 . ?
C903 C901 C901 117.3(12) 2_746 2_746 ?
C904 C901 C901 166.2(10) 2_746 2_746 ?
C902 C901 C901 58.8(5) 2_746 2_746 ?
C905 C901 C901 95.7(8) 2_746 2_746 ?
C902 C901 C901 48.6(5) . 2_746 ?
C905 C902 C903 178.2(9) 2_746 . ?
C905 C902 C901 134.3(8) 2_746 2_746 ?
C903 C902 C901 47.4(6) . 2_746 ?
C905 C902 C901 61.8(6) 2_746 . ?
C903 C902 C901 119.9(7) . . ?
C901 C902 C901 72.6(6) 2_746 . ?
C901 C903 C902 73.9(9) 2_746 . ?
C901 C903 C904 58.5(9) 2_746 . ?
C902 C903 C904 132.4(10) . . ?
C901 C904 C903 45.5(6) 2_746 . ?
C901 C904 C905 60.7(7) 2_746 . ?
C903 C904 C905 106.0(8) . . ?
C902 C905 C901 71.0(6) 2_746 2_746 ?
C902 C905 C904 119.7(8) 2_746 . ?
C901 C905 C904 48.7(5) 2_746 . ?

loop_
_geom_bond_atom_site_label_1
_geom_bond_atom_site_label_2
_geom_bond_distance
_geom_bond_site_symmetry_2
_geom_bond_publ_flag
V1 C13 2.167(3) . ?
V1 C12 2.171(4) . ?
V1 C14 2.175(4) . ?
V1 C15 2.176(5) . ?
V1 C16 2.179(4) . ?
V1 C11 2.182(5) . ?
V1 C17 2.189(4) . ?
V1 C4 2.266(4) . ?
V1 C3 2.267(3) . ?
V1 C1 2.267(3) . ?
V1 C5 2.268(4) . ?
V1 C2 2.270(3) . ?
C1 C5 1.426(5) . ?
C1 C6 1.427(4) . ?
C1 C2 1.430(4) . ?
C2 C3 1.421(5) . ?
C2 H2 0.88(5) . ?
C3 C4 1.405(6) . ?
C3 H3 0.95(4) . ?
C4 C5 1.414(5) . ?
C4 H4 0.75(4) . ?
C5 H5 1.00(4) . ?
C6 C7 1.198(4) . ?
C7 C8 1.442(4) . ?
C8 C9 1.383(5) . ?
C8 C10 1.402(5) . ?
C9 C10 1.388(5) 2_747 ?
C9 H9 0.98(4) . ?
C10 C9 1.388(5) 2_747 ?
C10 H10 0.92(5) . ?
C11 C12 1.419(8) . ?
C11 C17 1.425(8) . ?
C11 H11 0.64(7) . ?
C12 C13 1.389(7) . ?
C12 H12 0.94(6) . ?
C13 C14 1.398(7) . ?
C13 H13 0.88(6) . ?
C14 C15 1.399(6) . ?
C14 H14 0.80(5) . ?
C15 C16 1.392(8) . ?
C15 H15 1.00(6) . ?
C16 C17 1.370(8) . ?
C16 H16 0.96(6) . ?
C17 H17 0.96(7) . ?
C901 C903 1.055(13) 2_746 ?
C901 C904 1.261(11) 2_746 ?
C901 C902 1.376(10) 2_746 ?
C901 C905 1.464(13) 2_746 ?
C901 C902 1.570(10) . ?
C901 C901 1.752(16) 2_746 ?
C902 C905 1.218(12) 2_746 ?
C902 C903 1.224(13) . ?
C902 C901 1.376(10) 2_746 ?
C903 C901 1.055(13) 2_746 ?
C903 C904 1.434(16) . ?
C904 C901 1.261(11) 2_746 ?
C904 C905 1.584(13) . ?
C905 C902 1.218(12) 2_746 ?
C905 C901 1.464(13) 2_746 ?

loop_
_geom_torsion_atom_site_label_1
_geom_torsion_atom_site_label_2
_geom_torsion_atom_site_label_3
_geom_torsion_atom_site_label_4
_geom_torsion
_geom_torsion_site_symmetry_1
_geom_torsion_site_symmetry_2
_geom_torsion_site_symmetry_3
_geom_torsion_site_symmetry_4
_geom_torsion_publ_flag
C13 V1 C1 C5 -111.8(2) . . . . ?
C12 V1 C1 C5 -75.8(2) . . . . ?
C14 V1 C1 C5 -149.8(2) . . . . ?
C15 V1 C1 C5 175.8(2) . . . . ?
C16 V1 C1 C5 138.0(3) . . . . ?
C11 V1 C1 C5 -41.6(3) . . . . ?
C17 V1 C1 C5 28.2(8) . . . . ?
C4 V1 C1 C5 37.19(19) . . . . ?
C3 V1 C1 C5 78.7(2) . . . . ?
C2 V1 C1 C5 116.1(3) . . . . ?
C13 V1 C1 C6 10.4(3) . . . . ?
C12 V1 C1 C6 46.4(3) . . . . ?
C14 V1 C1 C6 -27.6(3) . . . . ?
C15 V1 C1 C6 -62.0(3) . . . . ?
C16 V1 C1 C6 -99.8(4) . . . . ?
C11 V1 C1 C6 80.6(4) . . . . ?
C17 V1 C1 C6 150.4(7) . . . . ?
C4 V1 C1 C6 159.4(3) . . . . ?
C3 V1 C1 C6 -159.1(3) . . . . ?
C5 V1 C1 C6 122.2(3) . . . . ?
C2 V1 C1 C6 -121.7(4) . . . . ?
C13 V1 C1 C2 132.0(2) . . . . ?
C12 V1 C1 C2 168.0(2) . . . . ?
C14 V1 C1 C2 94.0(2) . . . . ?
C15 V1 C1 C2 59.6(3) . . . . ?
C16 V1 C1 C2 21.9(4) . . . . ?
C11 V1 C1 C2 -157.7(3) . . . . ?
C17 V1 C1 C2 -87.9(8) . . . . ?
C4 V1 C1 C2 -78.9(2) . . . . ?
C3 V1 C1 C2 -37.4(2) . . . . ?
C5 V1 C1 C2 -116.1(3) . . . . ?
C5 C1 C2 C3 -0.3(4) . . . . ?
C6 C1 C2 C3 176.4(3) . . . . ?
V1 C1 C2 C3 62.9(2) . . . . ?
C5 C1 C2 V1 -63.3(2) . . . . ?
C6 C1 C2 V1 113.5(3) . . . . ?
C13 V1 C2 C3 -175.4(2) . . . . ?
C12 V1 C2 C3 -137.7(3) . . . . ?
C14 V1 C2 C3 149.2(2) . . . . ?
C15 V1 C2 C3 111.0(3) . . . . ?
C16 V1 C2 C3 75.0(3) . . . . ?
C11 V1 C2 C3 -34.6(8) . . . . ?
C17 V1 C2 C3 40.8(4) . . . . ?
C4 V1 C2 C3 -37.0(2) . . . . ?
C1 V1 C2 C3 -116.7(3) . . . . ?
C5 V1 C2 C3 -78.9(2) . . . . ?
C13 V1 C2 C1 -58.8(3) . . . . ?
C12 V1 C2 C1 -21.0(4) . . . . ?
C14 V1 C2 C1 -94.1(2) . . . . ?
C15 V1 C2 C1 -132.3(2) . . . . ?
C16 V1 C2 C1 -168.3(2) . . . . ?
C11 V1 C2 C1 82.1(7) . . . . ?
C17 V1 C2 C1 157.5(3) . . . . ?
C4 V1 C2 C1 79.7(2) . . . . ?
C3 V1 C2 C1 116.7(3) . . . . ?
C5 V1 C2 C1 37.8(2) . . . . ?
C1 C2 C3 C4 0.2(4) . . . . ?
V1 C2 C3 C4 63.1(3) . . . . ?
C1 C2 C3 V1 -62.8(2) . . . . ?
C13 V1 C3 C4 -107.0(4) . . . . ?
C12 V1 C3 C4 0.2(5) . . . . ?
C14 V1 C3 C4 -159.3(2) . . . . ?
C15 V1 C3 C4 164.0(2) . . . . ?
C16 V1 C3 C4 126.2(3) . . . . ?
C11 V1 C3 C4 52.1(3) . . . . ?
C17 V1 C3 C4 89.1(3) . . . . ?
C1 V1 C3 C4 -79.4(2) . . . . ?
C5 V1 C3 C4 -37.2(2) . . . . ?
C2 V1 C3 C4 -117.0(3) . . . . ?
C13 V1 C3 C2 10.0(5) . . . . ?
C12 V1 C3 C2 117.2(4) . . . . ?
C14 V1 C3 C2 -42.3(3) . . . . ?
C15 V1 C3 C2 -78.9(3) . . . . ?
C16 V1 C3 C2 -116.7(3) . . . . ?
C11 V1 C3 C2 169.1(3) . . . . ?
C17 V1 C3 C2 -153.8(3) . . . . ?
C4 V1 C3 C2 117.0(3) . . . . ?
C1 V1 C3 C2 37.7(2) . . . . ?
C5 V1 C3 C2 79.9(2) . . . . ?
C2 C3 C4 C5 0.0(4) . . . . ?
V1 C3 C4 C5 63.0(2) . . . . ?
C2 C3 C4 V1 -63.0(3) . . . . ?
C13 V1 C4 C3 140.3(3) . . . . ?
C12 V1 C4 C3 -179.9(2) . . . . ?
C14 V1 C4 C3 57.2(6) . . . . ?
C15 V1 C4 C3 -26.3(4) . . . . ?
C16 V1 C4 C3 -66.1(3) . . . . ?
C11 V1 C4 C3 -141.9(3) . . . . ?
C17 V1 C4 C3 -102.5(3) . . . . ?
C1 V1 C4 C3 79.8(2) . . . . ?
C5 V1 C4 C3 117.3(3) . . . . ?
C2 V1 C4 C3 37.4(2) . . . . ?
C13 V1 C4 C5 23.0(4) . . . . ?
C12 V1 C4 C5 62.8(3) . . . . ?
C14 V1 C4 C5 -60.0(6) . . . . ?
C15 V1 C4 C5 -143.6(3) . . . . ?
C16 V1 C4 C5 176.6(2) . . . . ?
C11 V1 C4 C5 100.8(3) . . . . ?
C17 V1 C4 C5 140.2(3) . . . . ?
C3 V1 C4 C5 -117.3(3) . . . . ?
C1 V1 C4 C5 -37.5(2) . . . . ?
C2 V1 C4 C5 -79.9(2) . . . . ?
C3 C4 C5 C1 -0.2(4) . . . . ?
V1 C4 C5 C1 62.9(3) . . . . ?
C3 C4 C5 V1 -63.1(3) . . . . ?
C6 C1 C5 C4 -176.4(3) . . . . ?
C2 C1 C5 C4 0.3(4) . . . . ?
V1 C1 C5 C4 -62.9(2) . . . . ?
C6 C1 C5 V1 -113.5(3) . . . . ?
C2 C1 C5 V1 63.3(2) . . . . ?
C13 V1 C5 C4 -166.0(2) . . . . ?
C12 V1 C5 C4 -128.6(3) . . . . ?
C14 V1 C5 C4 158.6(3) . . . . ?
C15 V1 C5 C4 107.0(4) . . . . ?
C16 V1 C5 C4 -7.4(5) . . . . ?
C11 V1 C5 C4 -90.3(3) . . . . ?
C17 V1 C5 C4 -54.4(3) . . . . ?
C3 V1 C5 C4 37.0(2) . . . . ?
C1 V1 C5 C4 116.9(3) . . . . ?
C2 V1 C5 C4 79.0(2) . . . . ?
C13 V1 C5 C1 77.1(2) . . . . ?
C12 V1 C5 C1 114.4(2) . . . . ?
C14 V1 C5 C1 41.6(3) . . . . ?
C15 V1 C5 C1 -10.0(5) . . . . ?
C16 V1 C5 C1 -124.3(4) . . . . ?
C11 V1 C5 C1 152.7(2) . . . . ?
C17 V1 C5 C1 -171.3(2) . . . . ?
C4 V1 C5 C1 -116.9(3) . . . . ?
C3 V1 C5 C1 -80.0(2) . . . . ?
C2 V1 C5 C1 -37.92(17) . . . . ?
C5 C1 C6 C7 79(16) . . . . ?
C2 C1 C6 C7 -98(16) . . . . ?
V1 C1 C6 C7 -10(16) . . . . ?
C1 C6 C7 C8 26(19) . . . . ?
C6 C7 C8 C9 -10(5) . . . . ?
C6 C7 C8 C10 170(4) . . . . ?
C10 C8 C9 C10 -0.2(6) . . . 2_747 ?
C7 C8 C9 C10 -180.0(3) . . . 2_747 ?
C9 C8 C10 C9 0.2(5) . . . 2_747 ?
C7 C8 C10 C9 180.0(3) . . . 2_747 ?
C13 V1 C11 C12 22.6(3) . . . . ?
C14 V1 C11 C12 53.9(3) . . . . ?
C15 V1 C11 C12 91.5(3) . . . . ?
C16 V1 C11 C12 122.5(3) . . . . ?
C17 V1 C11 C12 144.0(5) . . . . ?
C4 V1 C11 C12 -120.2(3) . . . . ?
C3 V1 C11 C12 -148.9(3) . . . . ?
C1 V1 C11 C12 -57.7(4) . . . . ?
C5 V1 C11 C12 -82.4(3) . . . . ?
C2 V1 C11 C12 -122.4(7) . . . . ?
C13 V1 C11 C17 -121.4(3) . . . . ?
C12 V1 C11 C17 -144.0(5) . . . . ?
C14 V1 C11 C17 -90.1(3) . . . . ?
C15 V1 C11 C17 -52.6(3) . . . . ?
C16 V1 C11 C17 -21.5(3) . . . . ?
C4 V1 C11 C17 95.8(3) . . . . ?
C3 V1 C11 C17 67.1(4) . . . . ?
C1 V1 C11 C17 158.3(3) . . . . ?
C5 V1 C11 C17 133.6(3) . . . . ?
C2 V1 C11 C17 93.6(7) . . . . ?
C17 C11 C12 C13 -1.1(8) . . . . ?
V1 C11 C12 C13 -46.0(4) . . . . ?
C17 C11 C12 V1 44.9(5) . . . . ?
C14 V1 C12 C13 22.0(3) . . . . ?
C15 V1 C12 C13 53.2(3) . . . . ?
C16 V1 C12 C13 90.5(3) . . . . ?
C11 V1 C12 C13 143.3(4) . . . . ?
C17 V1 C12 C13 120.8(3) . . . . ?
C4 V1 C12 C13 -141.8(3) . . . . ?
C3 V1 C12 C13 -141.9(4) . . . . ?
C1 V1 C12 C13 -73.6(3) . . . . ?
C5 V1 C12 C13 -109.5(3) . . . . ?
C2 V1 C12 C13 -60.1(4) . . . . ?
C13 V1 C12 C11 -143.3(4) . . . . ?
C14 V1 C12 C11 -121.2(3) . . . . ?
C15 V1 C12 C11 -90.1(3) . . . . ?
C16 V1 C12 C11 -52.8(3) . . . . ?
C17 V1 C12 C11 -22.4(3) . . . . ?
C4 V1 C12 C11 74.9(3) . . . . ?
C3 V1 C12 C11 74.8(5) . . . . ?
C1 V1 C12 C11 143.2(3) . . . . ?
C5 V1 C12 C11 107.2(3) . . . . ?
C2 V1 C12 C11 156.6(3) . . . . ?
C11 C12 C13 C14 0.8(8) . . . . ?
V1 C12 C13 C14 -45.3(4) . . . . ?
C11 C12 C13 V1 46.0(4) . . . . ?
C14 V1 C13 C12 -144.5(4) . . . . ?
C15 V1 C13 C12 -122.1(3) . . . . ?
C16 V1 C13 C12 -91.3(3) . . . . ?
C11 V1 C13 C12 -23.0(3) . . . . ?
C17 V1 C13 C12 -54.7(3) . . . . ?
C4 V1 C13 C12 66.1(4) . . . . ?
C3 V1 C13 C12 140.5(4) . . . . ?
C1 V1 C13 C12 116.3(3) . . . . ?
C5 V1 C13 C12 80.3(3) . . . . ?
C2 V1 C13 C12 147.4(3) . . . . ?
C12 V1 C13 C14 144.5(4) . . . . ?
C15 V1 C13 C14 22.3(3) . . . . ?
C16 V1 C13 C14 53.1(3) . . . . ?
C11 V1 C13 C14 121.5(3) . . . . ?
C17 V1 C13 C14 89.7(3) . . . . ?
C4 V1 C13 C14 -149.5(3) . . . . ?
C3 V1 C13 C14 -75.1(5) . . . . ?
C1 V1 C13 C14 -99.3(3) . . . . ?
C5 V1 C13 C14 -135.3(3) . . . . ?
C2 V1 C13 C14 -68.1(3) . . . . ?
C12 C13 C14 C15 0.0(7) . . . . ?
V1 C13 C14 C15 -45.3(4) . . . . ?
C12 C13 C14 V1 45.2(4) . . . . ?
C12 V1 C14 C13 -21.9(3) . . . . ?
C15 V1 C14 C13 -143.9(4) . . . . ?
C16 V1 C14 C13 -122.1(3) . . . . ?
C11 V1 C14 C13 -53.8(3) . . . . ?
C17 V1 C14 C13 -91.8(3) . . . . ?
C4 V1 C14 C13 107.7(5) . . . . ?
C3 V1 C14 C13 149.5(2) . . . . ?
C1 V1 C14 C13 87.7(3) . . . . ?
C5 V1 C14 C13 63.8(3) . . . . ?
C2 V1 C14 C13 125.3(2) . . . . ?
C13 V1 C14 C15 143.9(4) . . . . ?
C12 V1 C14 C15 122.0(3) . . . . ?
C16 V1 C14 C15 21.8(3) . . . . ?
C11 V1 C14 C15 90.1(3) . . . . ?
C17 V1 C14 C15 52.1(3) . . . . ?
C4 V1 C14 C15 -108.4(5) . . . . ?
C3 V1 C14 C15 -66.6(3) . . . . ?
C1 V1 C14 C15 -128.4(2) . . . . ?
C5 V1 C14 C15 -152.3(2) . . . . ?
C2 V1 C14 C15 -90.8(3) . . . . ?
C13 C14 C15 C16 0.3(7) . . . . ?
V1 C14 C15 C16 -44.9(4) . . . . ?
C13 C14 C15 V1 45.1(4) . . . . ?
C13 V1 C15 C16 122.3(3) . . . . ?
C12 V1 C15 C16 91.4(3) . . . . ?
C14 V1 C15 C16 144.7(4) . . . . ?
C11 V1 C15 C16 53.3(3) . . . . ?
C17 V1 C15 C16 21.9(3) . . . . ?
C4 V1 C15 C16 -65.9(4) . . . . ?
C3 V1 C15 C16 -82.1(3) . . . . ?
C1 V1 C15 C16 -150.1(3) . . . . ?
C5 V1 C15 C16 -143.1(4) . . . . ?
C2 V1 C15 C16 -118.5(3) . . . . ?
C13 V1 C15 C14 -22.4(3) . . . . ?
C12 V1 C15 C14 -53.3(3) . . . . ?
C16 V1 C15 C14 -144.7(4) . . . . ?
C11 V1 C15 C14 -91.4(3) . . . . ?
C17 V1 C15 C14 -122.8(3) . . . . ?
C4 V1 C15 C14 149.4(3) . . . . ?
C3 V1 C15 C14 133.2(2) . . . . ?
C1 V1 C15 C14 65.2(3) . . . . ?
C5 V1 C15 C14 72.2(5) . . . . ?
C2 V1 C15 C14 96.8(2) . . . . ?
C14 C15 C16 C17 -1.3(8) . . . . ?
V1 C15 C16 C17 -46.0(5) . . . . ?
C14 C15 C16 V1 44.8(4) . . . . ?
C13 V1 C16 C17 91.1(3) . . . . ?
C12 V1 C16 C17 53.7(3) . . . . ?
C14 V1 C16 C17 122.2(3) . . . . ?
C15 V1 C16 C17 144.1(4) . . . . ?
C11 V1 C16 C17 22.3(3) . . . . ?
C4 V1 C16 C17 -73.9(3) . . . . ?
C3 V1 C16 C17 -107.2(3) . . . . ?
C1 V1 C16 C17 -157.4(3) . . . . ?
C5 V1 C16 C17 -68.8(5) . . . . ?
C2 V1 C16 C17 -143.1(3) . . . . ?
C13 V1 C16 C15 -53.0(3) . . . . ?
C12 V1 C16 C15 -90.4(3) . . . . ?
C14 V1 C16 C15 -21.9(2) . . . . ?
C11 V1 C16 C15 -121.7(3) . . . . ?
C17 V1 C16 C15 -144.1(4) . . . . ?
C4 V1 C16 C15 142.1(2) . . . . ?
C3 V1 C16 C15 108.7(3) . . . . ?
C1 V1 C16 C15 58.6(4) . . . . ?
C5 V1 C16 C15 147.2(4) . . . . ?
C2 V1 C16 C15 72.8(3) . . . . ?
C15 C16 C17 C11 1.3(9) . . . . ?
V1 C16 C17 C11 -44.4(5) . . . . ?
C15 C16 C17 V1 45.7(5) . . . . ?
C12 C11 C17 C16 0.0(8) . . . . ?
V1 C11 C17 C16 44.7(5) . . . . ?
C12 C11 C17 V1 -44.7(5) . . . . ?
C13 V1 C17 C16 -90.7(3) . . . . ?
C12 V1 C17 C16 -122.1(3) . . . . ?
C14 V1 C17 C16 -53.1(3) . . . . ?
C15 V1 C17 C16 -22.3(3) . . . . ?
C11 V1 C17 C16 -144.5(4) . . . . ?
C4 V1 C17 C16 120.7(3) . . . . ?
C3 V1 C17 C16 83.1(3) . . . . ?
C1 V1 C17 C16 128.8(7) . . . . ?
C5 V1 C17 C16 150.6(3) . . . . ?
C2 V1 C17 C16 58.7(4) . . . . ?
C13 V1 C17 C11 53.8(3) . . . . ?
C12 V1 C17 C11 22.4(3) . . . . ?
C14 V1 C17 C11 91.4(3) . . . . ?
C15 V1 C17 C11 122.2(3) . . . . ?
C16 V1 C17 C11 144.5(4) . . . . ?
C4 V1 C17 C11 -94.8(3) . . . . ?
C3 V1 C17 C11 -132.4(3) . . . . ?
C1 V1 C17 C11 -86.7(7) . . . . ?
C5 V1 C17 C11 -64.9(3) . . . . ?
C2 V1 C17 C11 -156.8(3) . . . . ?
C903 C901 C902 C905 -159(3) 2_746 . . 2_746 ?
C904 C901 C902 C905 0.2(7) 2_746 . . 2_746 ?
C902 C901 C902 C905 -176.4(7) 2_746 . . 2_746 ?
C901 C901 C902 C905 -176.4(7) 2_746 . . 2_746 ?
C903 C901 C902 C903 21(3) 2_746 . . . ?
C904 C901 C902 C903 -179.3(7) 2_746 . . . ?
C902 C901 C902 C903 4.2(7) 2_746 . . . ?
C905 C901 C902 C903 -179.4(9) 2_746 . . . ?
C901 C901 C902 C903 4.2(7) 2_746 . . . ?
C903 C901 C902 C901 17(3) 2_746 . . 2_746 ?
C904 C901 C902 C901 176.6(9) 2_746 . . 2_746 ?
C902 C901 C902 C901 0.0 2_746 . . 2_746 ?
C905 C901 C902 C901 176.4(7) 2_746 . . 2_746 ?
C905 C902 C903 C901 -168(25) 2_746 . . 2_746 ?
C901 C902 C903 C901 -5.4(10) . . . 2_746 ?
C905 C902 C903 C904 -169(24) 2_746 . . . ?
C901 C902 C903 C904 -0.5(8) 2_746 . . . ?
C901 C902 C903 C904 -6.0(14) . . . . ?
C902 C903 C904 C901 0.6(9) . . . 2_746 ?
C901 C903 C904 C905 4.8(7) 2_746 . . . ?
C902 C903 C904 C905 5.4(12) . . . . ?
C901 C904 C905 C902 -0.2(7) 2_746 . . 2_746 ?
C903 C904 C905 C902 -4.1(10) . . . 2_746 ?
C903 C904 C905 C901 -3.9(6) . . . 2_746 ?
